data_4100869
loop_
_publ_author_name
'Arthur J. Esswein'
'Adam S. Veige'
'Daniel G.Nocera'

_journal_name_full 'Journal of the American Chemical Society'
_journal_year 2005
_chemical_formula_sum 'C8 H18 Cl2 F12 N4 P6 Rh2'
_chemical_formula_weight 860.80
_space_group_IT_number 14
_symmetry_cell_setting monoclinic
_symmetry_space_group_name_Hall '-P 2yn'
_symmetry_space_group_name_H-M 'P 1 21/n 1'
_cell_angle_alpha 90.00
_cell_angle_beta 92.084(2)
_cell_angle_gamma 90.00
_cell_formula_units_Z 4
_cell_length_a 9.6730(13)
_cell_length_b 9.1275(12)
_cell_length_c 29.259(4)
_cell_measurement_temperature 273(2)
_cell_volume 2581.6(6)
_diffrn_ambient_temperature 273(2)
_exptl_crystal_density_diffrn 2.215
_cod_depositor_comments
;
The following automatic conversions were performed:
'_symmetry_cell_setting' value 'Monoclinic' changed to 'monoclinic'
according to '/home/saulius/struct/CIF-dictionaries/cif_core.dic'
dictionary named 'cif_core.dic' version 2.4.1 from 2010-06-29.

Automatic conversion script
Id: cif_fix_enum 1527 2010-12-29 10:47:43Z saulius 
;
_cod_original_sg_symbol_H-M 'P 21/n'
_cod_database_code 4100869

loop_
_symmetry_equiv_pos_as_xyz
'x, y, z'
'-x+1/2, y+1/2, -z+1/2'
'-x, -y, -z'
'x-1/2, -y-1/2, z-1/2'

loop_
_atom_site_label
_atom_site_type_symbol
_atom_site_fract_x
_atom_site_fract_y
_atom_site_fract_z
_atom_site_U_iso_or_equiv
_atom_site_adp_type
_atom_site_occupancy
_atom_site_symmetry_multiplicity
_atom_site_calc_flag
_atom_site_refinement_flags
_atom_site_disorder_assembly
_atom_site_disorder_group
Rh1 Rh 0.99861(2) 0.67445(2) 0.148262(7) 0.01382(7) Uani 1 1 d . . .
Rh2 Rh 0.83129(2) 0.89573(2) 0.113122(7) 0.01468(7) Uani 1 1 d . . .
Cl1 Cl 1.15997(9) 0.49373(9) 0.18238(3) 0.02811(17) Uani 1 1 d . . .
Cl2 Cl 0.86575(8) 0.49396(8) 0.10738(2) 0.02094(15) Uani 1 1 d . . .
P1 P 0.84470(9) 0.63221(10) 0.20318(3) 0.02037(16) Uani 1 1 d . . .
P2 P 1.12486(8) 0.83228(9) 0.18653(3) 0.01799(16) Uani 1 1 d . . .
P3 P 1.11379(8) 0.69878(10) 0.08350(3) 0.02120(17) Uani 1 1 d . . .
P4 P 0.65591(8) 0.79530(10) 0.14899(3) 0.02096(16) Uani 1 1 d . . .
P5 P 0.97480(8) 1.06056(9) 0.14244(3) 0.01620(15) Uani 1 1 d . . .
P6 P 0.87002(8) 0.80977(9) 0.04306(3) 0.01881(16) Uani 1 1 d . . .
F1 F 0.8326(2) 0.4699(3) 0.21799(8) 0.0353(5) Uani 1 1 d . . .
F2 F 0.8720(2) 0.6957(3) 0.25196(7) 0.0393(6) Uani 1 1 d . . .
F3 F 1.1233(2) 0.8196(2) 0.23938(7) 0.0299(5) Uani 1 1 d . . .
F4 F 1.2828(2) 0.8147(2) 0.18221(9) 0.0337(5) Uani 1 1 d . . .
F5 F 1.2355(2) 0.8102(3) 0.08249(8) 0.0440(6) Uani 1 1 d . . .
F6 F 1.1974(3) 0.5618(3) 0.06983(8) 0.0416(6) Uani 1 1 d . . .
F7 F 0.5364(2) 0.7148(3) 0.12141(8) 0.0375(5) Uani 1 1 d . . .
F8 F 0.5565(2) 0.9055(3) 0.17308(8) 0.0373(5) Uani 1 1 d . . .
F9 F 0.9129(2) 1.1870(2) 0.17122(7) 0.0276(4) Uani 1 1 d . . .
F10 F 1.0553(2) 1.1647(2) 0.11020(7) 0.0281(4) Uani 1 1 d . . .
F11 F 0.8697(2) 0.9242(2) 0.00293(7) 0.0292(4) Uani 1 1 d . . .
F12 F 0.7730(2) 0.6985(2) 0.01616(7) 0.0305(5) Uani 1 1 d . . .
N1 N 0.6822(3) 0.6745(3) 0.19145(9) 0.0232(6) Uani 1 1 d . . .
N2 N 1.1053(3) 1.0083(3) 0.17788(9) 0.0193(5) Uani 1 1 d . . .
N3 N 1.0238(3) 0.7309(3) 0.03572(9) 0.0221(5) Uani 1 1 d . . .
N4 N 0.6287(3) 1.1470(3) 0.08631(10) 0.0252(6) Uani 1 1 d . . .
C1 C 0.5664(4) 0.6205(5) 0.21891(13) 0.0354(9) Uani 1 1 d . . .
H1A H 0.5940 0.5321 0.2345 0.053 Uiso 1 1 calc R . .
H1B H 0.4874 0.6010 0.1990 0.053 Uiso 1 1 calc R . .
H1C H 0.5430 0.6936 0.2409 0.053 Uiso 1 1 calc R . .
C2 C 1.2044(4) 1.1147(4) 0.19971(12) 0.0241(6) Uani 1 1 d . . .
H2A H 1.2251 1.0857 0.2307 0.036 Uiso 1 1 calc R . .
H2B H 1.1638 1.2107 0.1993 0.036 Uiso 1 1 calc R . .
H2C H 1.2881 1.1163 0.1831 0.036 Uiso 1 1 calc R . .
C3 C 1.0755(5) 0.6942(5) -0.01027(12) 0.0354(9) Uani 1 1 d . . .
H3A H 1.1335 0.7721 -0.0205 0.053 Uiso 1 1 calc R . .
H3B H 0.9985 0.6819 -0.0315 0.053 Uiso 1 1 calc R . .
H3C H 1.1279 0.6050 -0.0084 0.053 Uiso 1 1 calc R . .
C4 C 0.7060(3) 1.0546(4) 0.09424(11) 0.0223(6) Uani 1 1 d . . .
C5 C 0.5120(3) 1.2506(4) 0.08503(12) 0.0261(7) Uani 1 1 d . . .
C6 C 0.3823(4) 1.1585(5) 0.07705(16) 0.0380(9) Uani 1 1 d . . .
H6A H 0.3890 1.1046 0.0490 0.057 Uiso 1 1 calc R . .
H6B H 0.3028 1.2214 0.0750 0.057 Uiso 1 1 calc R . .
H6C H 0.3732 1.0914 0.1020 0.057 Uiso 1 1 calc R . .
C7 C 0.5130(4) 1.3275(5) 0.13123(16) 0.0387(9) Uani 1 1 d . . .
H7A H 0.5078 1.2558 0.1551 0.058 Uiso 1 1 calc R . .
H7B H 0.4350 1.3922 0.1323 0.058 Uiso 1 1 calc R . .
H7C H 0.5969 1.3828 0.1354 0.058 Uiso 1 1 calc R . .
C8 C 0.5322(4) 1.3585(5) 0.04627(16) 0.0394(9) Uani 1 1 d . . .
H8A H 0.6164 1.4123 0.0519 0.059 Uiso 1 1 calc R . .
H8B H 0.4556 1.4254 0.0445 0.059 Uiso 1 1 calc R . .
H8C H 0.5374 1.3061 0.0179 0.059 Uiso 1 1 calc R . .

loop_
_atom_site_aniso_label
_atom_site_aniso_U_11
_atom_site_aniso_U_22
_atom_site_aniso_U_33
_atom_site_aniso_U_23
_atom_site_aniso_U_13
_atom_site_aniso_U_12
Rh1 0.01286(11) 0.01531(12) 0.01324(11) -0.00068(7) -0.00010(8) 0.00166(7)
Rh2 0.01180(12) 0.01842(12) 0.01385(11) 0.00154(7) 0.00055(8) 0.00215(8)
Cl1 0.0292(4) 0.0205(4) 0.0337(4) 0.0004(3) -0.0106(3) 0.0076(3)
Cl2 0.0223(3) 0.0207(3) 0.0197(3) -0.0036(2) -0.0010(3) -0.0039(3)
P1 0.0215(4) 0.0261(4) 0.0136(3) 0.0019(3) 0.0023(3) -0.0004(3)
P2 0.0160(3) 0.0175(4) 0.0201(4) -0.0006(3) -0.0044(3) 0.0013(3)
P3 0.0154(3) 0.0294(4) 0.0190(4) -0.0004(3) 0.0042(3) 0.0016(3)
P4 0.0141(3) 0.0263(4) 0.0228(4) 0.0043(3) 0.0038(3) 0.0008(3)
P5 0.0162(3) 0.0171(4) 0.0153(3) 0.0022(3) 0.0002(3) 0.0015(3)
P6 0.0188(4) 0.0244(4) 0.0132(3) 0.0011(3) -0.0001(3) -0.0009(3)
F1 0.0369(12) 0.0326(12) 0.0370(12) 0.0163(9) 0.0079(9) 0.0030(9)
F2 0.0359(12) 0.0651(17) 0.0171(10) -0.0085(9) 0.0024(8) -0.0043(11)
F3 0.0444(13) 0.0263(10) 0.0181(9) 0.0024(7) -0.0130(8) -0.0057(9)
F4 0.0140(9) 0.0295(11) 0.0569(14) -0.0090(10) -0.0072(9) 0.0029(8)
F5 0.0262(11) 0.0703(18) 0.0356(12) 0.0046(11) 0.0032(9) -0.0214(11)
F6 0.0396(13) 0.0559(16) 0.0299(11) -0.0012(10) 0.0101(9) 0.0275(12)
F7 0.0225(10) 0.0522(15) 0.0371(12) 0.0095(10) -0.0069(9) -0.0130(10)
F8 0.0275(11) 0.0381(13) 0.0477(14) 0.0057(10) 0.0204(10) 0.0096(9)
F9 0.0312(11) 0.0246(10) 0.0268(10) -0.0045(7) 0.0005(8) 0.0085(8)
F10 0.0285(10) 0.0309(11) 0.0248(10) 0.0112(8) -0.0007(8) -0.0063(8)
F11 0.0350(11) 0.0344(11) 0.0180(9) 0.0077(8) -0.0004(8) -0.0002(9)
F12 0.0308(11) 0.0384(12) 0.0218(9) -0.0032(8) -0.0059(8) -0.0082(9)
N1 0.0192(13) 0.0315(15) 0.0195(13) 0.0043(10) 0.0076(10) -0.0013(11)
N2 0.0213(12) 0.0167(12) 0.0197(12) -0.0013(9) -0.0044(9) -0.0016(10)
N3 0.0238(13) 0.0295(14) 0.0135(11) 0.0010(10) 0.0055(9) 0.0025(11)
N4 0.0212(13) 0.0282(14) 0.0258(14) 0.0056(11) -0.0027(10) 0.0023(12)
C1 0.0273(18) 0.050(2) 0.0296(18) 0.0113(16) 0.0140(14) -0.0036(16)
C2 0.0246(15) 0.0199(15) 0.0272(16) -0.0016(12) -0.0067(12) -0.0076(12)
C3 0.043(2) 0.046(2) 0.0178(15) -0.0023(14) 0.0138(15) 0.0049(17)
C4 0.0181(14) 0.0234(15) 0.0257(15) 0.0031(12) 0.0036(11) -0.0001(12)
C5 0.0159(14) 0.0273(17) 0.0350(18) 0.0070(13) -0.0009(12) 0.0029(13)
C6 0.0206(17) 0.043(2) 0.050(2) 0.0130(18) -0.0053(15) -0.0047(16)
C7 0.0279(19) 0.038(2) 0.051(2) -0.0079(17) 0.0085(17) -0.0005(16)
C8 0.0282(19) 0.040(2) 0.050(2) 0.0203(19) -0.0013(17) 0.0045(17)

loop_
_geom_bond_atom_site_label_1
_geom_bond_atom_site_label_2
_geom_bond_distance
_geom_bond_site_symmetry_2
_geom_bond_publ_flag
Rh1 P2 2.1727(8) . ?
Rh1 P3 2.2438(8) . ?
Rh1 P1 2.2630(8) . ?
Rh1 Cl2 2.3843(8) . ?
Rh1 Cl1 2.4578(8) . ?
Rh1 Rh2 2.7632(4) . ?
Rh2 C4 1.956(3) . ?
Rh2 P5 2.2000(8) . ?
Rh2 P4 2.2246(8) . ?
Rh2 P6 2.2394(8) . ?
P1 F1 1.549(2) . ?
P1 F2 1.554(2) . ?
P1 N1 1.643(3) . ?
P2 F4 1.546(2) . ?
P2 F3 1.551(2) . ?
P2 N2 1.636(3) . ?
P3 F6 1.549(2) . ?
P3 F5 1.557(2) . ?
P3 N3 1.646(3) . ?
P4 F7 1.568(2) . ?
P4 F8 1.576(2) . ?
P4 N1 1.674(3) . ?
P5 F9 1.561(2) . ?
P5 F10 1.566(2) . ?
P5 N2 1.674(3) . ?
P6 F11 1.571(2) . ?
P6 F12 1.574(2) . ?
P6 N3 1.673(3) . ?
N1 C1 1.486(4) . ?
N2 C2 1.492(4) . ?
N3 C3 1.491(4) . ?
N4 C4 1.145(4) . ?
N4 C5 1.472(4) . ?
C5 C8 1.521(5) . ?
C5 C6 1.521(5) . ?
C5 C7 1.523(6) . ?
